data_7161106
loop_
_publ_author_name
'Lysenko, Vladyslav'
'Popov, Ioann O.'
'Slobodyanyuk, Evgeniy Y.'
'Rusanov, Eduard B.'
'Pashenko, Olexandr Ye'
'Volochnyuk, Dmytro M.'
'Ryabukhin, Serhiy V.'

_publ_section_title
;
 Cyclooctadiene-derived cage-divergent synthesis of heteroadamantanes and
 alternative polycyclic systems.
;
_journal_issue 17
_journal_name_full 'Organic &amp; biomolecular chemistry'
_journal_page_first 3643
_journal_page_last 3648
_journal_paper_doi 10.1039/d6ob00368k
_journal_volume 24
_journal_year 2026
_chemical_absolute_configuration ad
_chemical_formula_moiety 'C8 H14 N O, Br'
_chemical_formula_sum 'C8 H14 Br N O'
_chemical_formula_weight 220.11
_space_group_crystal_system orthorhombic
_space_group_IT_number 19
_space_group_name_Hall 'P 2ac 2ab'
_space_group_name_H-M_alt 'P 21 21 21'
_atom_sites_solution_hydrogens mixed
_audit_creation_method SHELXL-2016/4
_audit_update_record
;
2025-05-28 deposited with the CCDC.	2026-04-09 downloaded from the CCDC.
;
_cell_angle_alpha 90
_cell_angle_beta 90
_cell_angle_gamma 90
_cell_formula_units_Z 4
_cell_length_a 6.7405(2)
_cell_length_b 7.1349(2)
_cell_length_c 17.6338(5)
_cell_measurement_reflns_used 1930
_cell_measurement_temperature 173(2)
_cell_measurement_theta_max 21.67
_cell_measurement_theta_min 2.31
_cell_volume 848.06(4)
_computing_cell_refinement 'Bruker SAINT'
_computing_data_collection 'Bruker APEX2'
_computing_data_reduction 'Bruker SAINT'
_computing_molecular_graphics 'Bruker SHELXTL'
_computing_publication_material 'Bruker SHELXTL'
_computing_structure_refinement 'SHELXL-2016/4 (Sheldrick, 2016)'
_computing_structure_solution 'SHELXS-97 (Sheldrick 2008)'
_diffrn_ambient_temperature 173(2)
_diffrn_measured_fraction_theta_full 1.000
_diffrn_measured_fraction_theta_max 0.991
_diffrn_measurement_device_type 'Bruker APEX-II CCD'
_diffrn_measurement_method '\f and \w scans'
_diffrn_radiation_type MoK\a
_diffrn_radiation_wavelength 0.71073
_diffrn_reflns_av_R_equivalents 0.0455
_diffrn_reflns_av_unetI/netI 0.0514
_diffrn_reflns_Laue_measured_fraction_full 1.000
_diffrn_reflns_Laue_measured_fraction_max 0.991
_diffrn_reflns_limit_h_max 8
_diffrn_reflns_limit_h_min -8
_diffrn_reflns_limit_k_max 8
_diffrn_reflns_limit_k_min -8
_diffrn_reflns_limit_l_max 20
_diffrn_reflns_limit_l_min -21
_diffrn_reflns_number 7211
_diffrn_reflns_point_group_measured_fraction_full 1.000
_diffrn_reflns_point_group_measured_fraction_max 0.989
_diffrn_reflns_theta_full 25.242
_diffrn_reflns_theta_max 25.914
_diffrn_reflns_theta_min 2.310
_diffrn_source 'sealed tube'
_exptl_absorpt_coefficient_mu 4.789
_exptl_absorpt_correction_T_max 0.7453
_exptl_absorpt_correction_T_min 0.6207
_exptl_absorpt_correction_type multi-scan
_exptl_absorpt_process_details SADABS
_exptl_crystal_colour yellow
_exptl_crystal_density_diffrn 1.724
_exptl_crystal_description prizm
_exptl_crystal_F_000 448
_exptl_crystal_size_max 0.260
_exptl_crystal_size_mid 0.170
_exptl_crystal_size_min 0.170
_refine_diff_density_max 0.634
_refine_diff_density_min -0.318
_refine_diff_density_rms 0.072
_refine_ls_abs_structure_details
;
 Flack x determined using 529 quotients [(I+)-(I-)]/[(I+)+(I-)]
 (Parsons, Flack and Wagner, Acta Cryst. B69 (2013) 249-259).
;
_refine_ls_abs_structure_Flack 0.003(12)
_refine_ls_extinction_method none
_refine_ls_goodness_of_fit_ref 1.008
_refine_ls_hydrogen_treatment mixed
_refine_ls_matrix_type full
_refine_ls_number_parameters 108
_refine_ls_number_reflns 1630
_refine_ls_number_restraints 0
_refine_ls_restrained_S_all 1.008
_refine_ls_R_factor_all 0.0352
_refine_ls_R_factor_gt 0.0283
_refine_ls_shift/su_max 0.006
_refine_ls_shift/su_mean 0.001
_refine_ls_structure_factor_coef Fsqd
_refine_ls_weighting_details 'w=1/[\s^2^(Fo^2^)+(0.0130P)^2^] where P=(Fo^2^+2Fc^2^)/3'
_refine_ls_weighting_scheme calc
_refine_ls_wR_factor_gt 0.0506
_refine_ls_wR_factor_ref 0.0525
_reflns_Friedel_coverage 0.665
_reflns_Friedel_fraction_full 1.000
_reflns_Friedel_fraction_max 0.986
_reflns_number_gt 1457
_reflns_number_total 1630
_reflns_threshold_expression 'I > 2\s(I)'
_cod_data_source_file d6ob00368k2.cif
_cod_data_source_block xr284
_cod_depositor_comments 'Adding full bibliography for 7161105--7161112.cif.'
_cod_database_code 7161106
_shelx_shelxl_version_number 2016/4
_shelx_space_group_comment
;
The symmetry employed for this shelxl refinement is uniquely defined
by the following loop, which should always be used as a source of
symmetry information in preference to the above space-group names.
They are only intended as comments.
;
_shelx_estimated_absorpt_t_min 0.369
_shelx_estimated_absorpt_t_max 0.497

loop_
_space_group_symop_operation_xyz
'x, y, z'
'-x+1/2, -y, z+1/2'
'-x, y+1/2, -z+1/2'
'x+1/2, -y+1/2, -z'

loop_
_atom_site_label
_atom_site_type_symbol
_atom_site_fract_x
_atom_site_fract_y
_atom_site_fract_z
_atom_site_U_iso_or_equiv
_atom_site_adp_type
_atom_site_occupancy
_atom_site_site_symmetry_order
_atom_site_calc_flag
_atom_site_refinement_flags_posn
_atom_site_refinement_flags_adp
_atom_site_refinement_flags_occupancy
_atom_site_disorder_assembly
_atom_site_disorder_group
BR1 Br 0.93411(6) 1.02698(6) 0.15118(3) 0.02691(15) Uani 1 1 d . . . . .
C1 C 0.5854(6) 0.4802(6) 0.1484(2) 0.0217(9) Uani 1 1 d . . . . .
H1 H 0.716140 0.426090 0.163821 0.026 Uiso 1 1 calc R U . . .
C2 C 0.6154(6) 0.6212(6) 0.0836(3) 0.0248(12) Uani 1 1 d . . . . .
H2A H 0.749960 0.676683 0.085190 0.030 Uiso 1 1 calc R U . . .
H2B H 0.594201 0.561681 0.033590 0.030 Uiso 1 1 calc R U . . .
C3 C 0.4559(8) 0.7690(6) 0.1001(3) 0.0282(12) Uani 1 1 d . . . . .
H3A H 0.516348 0.891805 0.112298 0.034 Uiso 1 1 calc R U . . .
H3B H 0.365165 0.784162 0.056351 0.034 Uiso 1 1 calc R U . . .
C4 C 0.3475(7) 0.6881(6) 0.1684(3) 0.0244(12) Uani 1 1 d . . . . .
H4 H 0.290912 0.791090 0.200179 0.029 Uiso 1 1 calc R U . . .
C5 C 0.4321(7) 0.3181(5) 0.1341(2) 0.0220(10) Uani 1 1 d . . . . .
H5 H 0.491230 0.192454 0.145011 0.026 Uiso 1 1 calc R U . . .
C6 C 0.3235(7) 0.3202(6) 0.0574(2) 0.0246(11) Uani 1 1 d . . . . .
H6A H 0.261685 0.197204 0.046688 0.030 Uiso 1 1 calc R U . . .
H6B H 0.415470 0.352290 0.015581 0.030 Uiso 1 1 calc R U . . .
C7 C 0.1640(6) 0.4743(6) 0.0679(2) 0.0244(10) Uani 1 1 d . . . . .
H7A H 0.188299 0.580474 0.032963 0.029 Uiso 1 1 calc R U . . .
H7B H 0.029752 0.423482 0.058061 0.029 Uiso 1 1 calc R U . . .
C8 C 0.1840(6) 0.5371(6) 0.1506(2) 0.0210(9) Uani 1 1 d . . . . .
H8 H 0.052661 0.573533 0.172488 0.025 Uiso 1 1 calc R U . . .
N1 N 0.2605(6) 0.3595(5) 0.1857(2) 0.0209(9) Uani 1 1 d . . . . .
O1 O 0.5081(4) 0.5952(4) 0.20828(16) 0.0230(8) Uani 1 1 d . . . . .
H1N H 0.160(6) 0.264(6) 0.182(2) 0.017(12) Uiso 1 1 d . . . . .
H2N H 0.296(6) 0.380(6) 0.238(3) 0.039(15) Uiso 1 1 d . . . . .

loop_
_atom_site_aniso_label
_atom_site_aniso_U_11
_atom_site_aniso_U_22
_atom_site_aniso_U_33
_atom_site_aniso_U_23
_atom_site_aniso_U_13
_atom_site_aniso_U_12
BR1 0.0269(2) 0.0279(2) 0.0259(2) 0.0013(2) 0.0014(2) -0.0066(2)
C1 0.0193(19) 0.021(2) 0.024(2) -0.001(2) 0.001(2) 0.005(2)
C2 0.028(3) 0.019(3) 0.028(3) -0.001(2) 0.001(2) -0.008(2)
C3 0.028(3) 0.020(2) 0.037(3) 0.006(2) -0.007(3) -0.005(2)
C4 0.027(3) 0.020(3) 0.026(3) -0.005(2) -0.004(2) 0.003(2)
C5 0.024(2) 0.013(2) 0.029(3) 0.0017(18) 0.002(3) 0.000(2)
C6 0.032(3) 0.024(3) 0.018(3) -0.005(2) 0.002(2) -0.009(2)
C7 0.027(2) 0.022(3) 0.024(3) 0.000(2) -0.005(2) -0.002(2)
C8 0.0176(19) 0.024(2) 0.021(2) 0.001(3) 0.001(2) 0.0021(19)
N1 0.024(2) 0.018(2) 0.021(2) 0.0020(18) 0.0007(19) -0.0045(19)
O1 0.0243(17) 0.0261(18) 0.0185(18) -0.0047(14) -0.0047(13) -0.0018(13)

loop_
_atom_type_symbol
_atom_type_description
_atom_type_scat_dispersion_real
_atom_type_scat_dispersion_imag
_atom_type_scat_source
C C 0.0033 0.0016 'International Tables Vol C Tables 4.2.6.8 and 6.1.1.4'
H H 0.0000 0.0000 'International Tables Vol C Tables 4.2.6.8 and 6.1.1.4'
O O 0.0106 0.0060 'International Tables Vol C Tables 4.2.6.8 and 6.1.1.4'
Br Br -0.2901 2.4595 'International Tables Vol C Tables 4.2.6.8 and 6.1.1.4'
N N 0.0061 0.0033 'International Tables Vol C Tables 4.2.6.8 and 6.1.1.4'

loop_
_geom_angle_atom_site_label_1
_geom_angle_atom_site_label_2
_geom_angle_atom_site_label_3
_geom_angle
_geom_angle_site_symmetry_1
_geom_angle_site_symmetry_3
_geom_angle_publ_flag
O1 C1 C2 102.7(3) . . ?
O1 C1 C5 107.5(3) . . ?
C2 C1 C5 116.8(3) . . ?
C3 C2 C1 102.6(3) . . ?
C4 C3 C2 103.0(3) . . ?
O1 C4 C3 101.5(3) . . ?
O1 C4 C8 107.8(3) . . ?
C3 C4 C8 116.0(4) . . ?
N1 C5 C6 99.5(4) . . ?
N1 C5 C1 105.4(3) . . ?
C6 C5 C1 116.5(3) . . ?
C5 C6 C7 103.4(3) . . ?
C8 C7 C6 105.1(3) . . ?
N1 C8 C7 100.1(3) . . ?
N1 C8 C4 104.8(3) . . ?
C7 C8 C4 116.8(4) . . ?
C5 N1 C8 100.5(3) . . ?
C1 O1 C4 100.1(3) . . ?

loop_
_geom_bond_atom_site_label_1
_geom_bond_atom_site_label_2
_geom_bond_distance
_geom_bond_site_symmetry_2
_geom_bond_publ_flag
C1 O1 1.436(5) . ?
C1 C2 1.535(6) . ?
C1 C5 1.570(6) . ?
C2 C3 1.533(6) . ?
C3 C4 1.522(6) . ?
C4 O1 1.452(5) . ?
C4 C8 1.573(6) . ?
C5 N1 1.500(6) . ?
C5 C6 1.538(6) . ?
C6 C7 1.549(6) . ?
C7 C8 1.532(6) . ?
C8 N1 1.501(5) . ?
